data_2241279
loop_
_publ_author_name
'Tymann, David'
'Dragon, Dina Christina'
'Golz, Christopher'
'Preut, Hans'
'Strohmann, Carsten'
'Hiersemann, Martin'

_publ_section_title
;
 Crystal structure of
 <i>N</i>'-[(<i>E</i>)-(1<i>S</i>,3<i>R</i>)-(3-isopropyl-1-methyl-2-oxocyclopentyl)methylidene]-4-methylbenzenesulfonohydrazide
;
_journal_issue 12
_journal_name_full 'Acta Crystallographica Section E'
_journal_page_first o904
_journal_page_last o905
_journal_paper_doi 10.1107/S2056989015020307
_journal_volume 71
_journal_year 2015
_chemical_formula_iupac 'C17 H24 N2 O3 S'
_chemical_formula_moiety 'C17 H24 N2 O3 S'
_chemical_formula_sum 'C17 H24 N2 O3 S'
_chemical_formula_weight 336.44
_chemical_name_systematic
<i>N</i>'-[(<i>E</i>)-(1<i>S</i>,3<i>R</i>)-(3-Isopropyl-1-methyl-2-oxocyclopentyl)methylidene]-4-methylbenzenesulfonohydrazide
_space_group_crystal_system orthorhombic
_space_group_IT_number 19
_space_group_name_Hall 'P 2ac 2ab'
_space_group_name_H-M_alt 'P 21 21 21'
_symmetry_space_group_name_Hall 'P 2ac 2ab'
_symmetry_space_group_name_H-M 'P 21 21 21'
_atom_sites_solution_hydrogens mixed
_atom_sites_solution_primary direct
_atom_sites_solution_secondary difmap
_audit_creation_method SHELXL-2013
_cell_angle_alpha 90
_cell_angle_beta 90
_cell_angle_gamma 90
_cell_formula_units_Z 4
_cell_length_a 9.4918(7)
_cell_length_b 13.2348(12)
_cell_length_c 14.6691(12)
_cell_measurement_reflns_used 3585
_cell_measurement_temperature 173(2)
_cell_measurement_theta_max 27.08
_cell_measurement_theta_min 2.63
_cell_volume 1842.8(3)
_computing_cell_refinement
;
CrysAlis CCD (Oxford Diffraction, 2008)
;
_computing_data_collection
;
CrysAlis CCD (Oxford Diffraction, 2008)
;
_computing_data_reduction
;
CrysAlis CCD (Oxford Diffraction, 2008)
;
_computing_molecular_graphics
;
SHELXTL-Plus (Sheldrick, 2008)
;
_computing_publication_material
;
SHELXL97 (Sheldrick, 2008) and PLATON (Spek, 2009)
;
_computing_structure_refinement
;
SHELXL2013 (Sheldrick, 2015)
;
_computing_structure_solution
;
SHELXS97 (Sheldrick, 2008)
;
_diffrn_ambient_temperature 173(2)
_diffrn_detector_area_resol_mean 16.0560
_diffrn_measured_fraction_theta_full 0.999
_diffrn_measured_fraction_theta_max 0.977
_diffrn_measurement_device_type 'Oxford Diffraction Xcalibur Sapphire3'
_diffrn_measurement_method '\f and \w scans'
_diffrn_radiation_source 'Enhance (Mo) X-ray Source'
_diffrn_radiation_type MoK\a
_diffrn_radiation_wavelength 0.71073
_diffrn_reflns_av_R_equivalents 0.0455
_diffrn_reflns_limit_h_max 12
_diffrn_reflns_limit_h_min -12
_diffrn_reflns_limit_k_max 16
_diffrn_reflns_limit_k_min -15
_diffrn_reflns_limit_l_max 18
_diffrn_reflns_limit_l_min -19
_diffrn_reflns_number 15093
_diffrn_reflns_theta_full 25.242
_diffrn_reflns_theta_max 27.989
_diffrn_reflns_theta_min 2.556
_exptl_absorpt_coefficient_mu 0.191
_exptl_absorpt_correction_T_max 1.00
_exptl_absorpt_correction_T_min 0.98
_exptl_absorpt_correction_type multi-scan
_exptl_absorpt_process_details
;
(CrysAlisRED; Oxford Diffraction, 2008)
;
_exptl_crystal_colour colourless
_exptl_crystal_density_diffrn 1.213
_exptl_crystal_density_method 'not measured'
_exptl_crystal_description block
_exptl_crystal_F_000 720
_exptl_crystal_size_max 0.31
_exptl_crystal_size_mid 0.25
_exptl_crystal_size_min 0.23
_refine_diff_density_max 0.215
_refine_diff_density_min -0.332
_refine_ls_abs_structure_details
;
Flack <i>x</i> determined using 1277 quotients
[(<i>I</i>^+^)-(<i>I</i>^-^)]/[(<i>I</i>^+^)+(<i>I</i>^-^)]
(Parsons & Flack, 2004)
;
_refine_ls_abs_structure_Flack -0.02(4)
_refine_ls_extinction_method none
_refine_ls_goodness_of_fit_ref 1.053
_refine_ls_hydrogen_treatment mixed
_refine_ls_matrix_type full
_refine_ls_number_parameters 216
_refine_ls_number_reflns 4215
_refine_ls_number_restraints 0
_refine_ls_restrained_S_all 1.053
_refine_ls_R_factor_all 0.0567
_refine_ls_R_factor_gt 0.0424
_refine_ls_shift/su_max 0.000
_refine_ls_shift/su_mean 0.000
_refine_ls_structure_factor_coef Fsqd
_refine_ls_weighting_details 'w=1/[\s^2^(Fo^2^)+(0.0401P)^2^+0.1494P] where P=(Fo^2^+2Fc^2^)/3'
_refine_ls_weighting_scheme calc
_refine_ls_wR_factor_gt 0.0870
_refine_ls_wR_factor_ref 0.0927
_reflns_number_gt 3526
_reflns_number_total 4215
_reflns_threshold_expression 'I > 2\s(I)'
_cod_data_source_file tk5399sup1.cif
_cod_data_source_block I
_cod_database_code 2241279
_shelx_space_group_comment
;
The symmetry employed for this shelxl refinement is uniquely defined
by the following loop, which should always be used as a source of
symmetry information in preference to the above space-group names.
They are only intended as comments.
;
_shelxl_version_number 2.013

loop_
_space_group_symop_operation_xyz
'x, y, z'
'-x+1/2, -y, z+1/2'
'-x, y+1/2, -z+1/2'
'x+1/2, -y+1/2, -z'

loop_
_atom_site_type_symbol
_atom_site_label
_atom_site_fract_x
_atom_site_fract_y
_atom_site_fract_z
_atom_site_U_iso_or_equiv
_atom_site_adp_type
_atom_site_calc_flag
_atom_site_occupancy
S S 0.57466(7) 0.53116(6) 0.08855(5) 0.02777(17) Uani d 1
O O1 0.45052(19) 0.57619(18) 0.05053(14) 0.0389(6) Uani d 1
O O2 0.5837(2) 0.42449(16) 0.10068(15) 0.0411(5) Uani d 1
O O3 1.1776(2) 0.72234(15) -0.00066(13) 0.0309(5) Uani d 1
N N1 0.6994(2) 0.5647(2) 0.01656(15) 0.0241(5) Uani d 1
N N2 0.8352(2) 0.53514(19) 0.04375(14) 0.0226(5) Uani d 1
C C1 0.7064(4) 0.7294(3) 0.4507(2) 0.0510(10) Uani d 1
H H1A 0.6958 0.6789 0.4990 0.077 Uiso calc 1
H H1B 0.6409 0.7854 0.4614 0.077 Uiso calc 1
H H1C 0.8033 0.7550 0.4506 0.077 Uiso calc 1
C C2 0.6745(3) 0.6814(2) 0.35949(19) 0.0333(7) Uani d 1
C C3 0.7286(3) 0.5861(3) 0.3378(2) 0.0358(8) Uani d 1
H H3 0.7880 0.5526 0.3803 0.043 Uiso calc 1
C C4 0.6978(3) 0.5398(2) 0.25650(18) 0.0308(6) Uani d 1
H H4 0.7341 0.4745 0.2433 0.037 Uiso calc 1
C C5 0.6127(3) 0.5896(2) 0.19358(18) 0.0259(6) Uani d 1
C C6 0.5606(3) 0.6853(2) 0.21212(19) 0.0303(7) Uani d 1
H H6 0.5052 0.7199 0.1681 0.036 Uiso calc 1
C C7 0.5902(3) 0.7302(2) 0.2954(2) 0.0329(7) Uani d 1
H H7 0.5526 0.7950 0.3089 0.039 Uiso calc 1
C C8 0.9350(3) 0.5757(2) -0.00108(18) 0.0240(6) Uani d 1
H H8 0.9128 0.6228 -0.0478 0.029 Uiso calc 1
C C9 1.0880(3) 0.5513(2) 0.01786(18) 0.0251(6) Uani d 1
C C10 1.1497(3) 0.6526(2) 0.05022(18) 0.0227(6) Uani d 1
C C11 1.1652(3) 0.6526(2) 0.15308(17) 0.0247(6) Uani d 1
H H11 1.2680 0.6440 0.1659 0.030 Uiso calc 1
C C12 1.1208(3) 0.7517(2) 0.1995(2) 0.0320(7) Uani d 1
H H12 1.1814 0.8067 0.1739 0.038 Uiso calc 1
C C13 1.1488(4) 0.7473(3) 0.3020(2) 0.0475(9) Uani d 1
H H13A 1.0847 0.6984 0.3302 0.071 Uiso calc 1
H H13B 1.1332 0.8142 0.3288 0.071 Uiso calc 1
H H13C 1.2464 0.7264 0.3127 0.071 Uiso calc 1
C C14 0.9673(3) 0.7800(3) 0.1793(2) 0.0416(8) Uani d 1
H H14A 0.9047 0.7275 0.2034 0.062 Uiso calc 1
H H14B 0.9538 0.7858 0.1133 0.062 Uiso calc 1
H H14C 0.9451 0.8448 0.2084 0.062 Uiso calc 1
C C15 1.0931(3) 0.5542(2) 0.18366(19) 0.0306(7) Uani d 1
H H15A 1.1406 0.5254 0.2379 0.037 Uiso calc 1
H H15B 0.9927 0.5661 0.1984 0.037 Uiso calc 1
C C16 1.1078(3) 0.4835(2) 0.1014(2) 0.0304(7) Uani d 1
H H16A 1.2019 0.4512 0.1006 0.036 Uiso calc 1
H H16B 1.0349 0.4300 0.1030 0.036 Uiso calc 1
C C17 1.1573(3) 0.5148(2) -0.0706(2) 0.0359(7) Uani d 1
H H17A 1.2582 0.5039 -0.0602 0.054 Uiso calc 1
H H17B 1.1447 0.5660 -0.1183 0.054 Uiso calc 1
H H17C 1.1135 0.4513 -0.0900 0.054 Uiso calc 1
H H1N 0.690(3) 0.627(3) 0.001(2) 0.040(10) Uiso d 1

loop_
_atom_site_aniso_label
_atom_site_aniso_U_11
_atom_site_aniso_U_22
_atom_site_aniso_U_33
_atom_site_aniso_U_12
_atom_site_aniso_U_13
_atom_site_aniso_U_23
S 0.0189(3) 0.0290(4) 0.0354(4) -0.0034(3) 0.0053(3) -0.0060(3)
O1 0.0171(10) 0.0542(15) 0.0455(12) 0.0008(10) -0.0003(9) -0.0093(11)
O2 0.0389(11) 0.0293(12) 0.0549(14) -0.0106(10) 0.0121(11) -0.0049(10)
O3 0.0323(10) 0.0271(12) 0.0334(11) -0.0043(9) 0.0072(9) 0.0008(10)
N1 0.0182(11) 0.0256(14) 0.0286(13) 0.0020(10) 0.0006(9) -0.0015(10)
N2 0.0177(10) 0.0213(12) 0.0286(11) 0.0023(10) 0.0013(9) -0.0062(10)
C1 0.077(3) 0.047(2) 0.0290(17) -0.009(2) 0.0018(17) 0.0017(16)
C2 0.0404(17) 0.0341(19) 0.0255(15) -0.0055(15) 0.0097(13) 0.0052(12)
C3 0.0395(17) 0.039(2) 0.0291(16) 0.0024(15) 0.0036(13) 0.0138(14)
C4 0.0358(15) 0.0263(16) 0.0302(15) 0.0065(14) 0.0113(12) 0.0071(13)
C5 0.0204(13) 0.0296(17) 0.0278(14) -0.0006(11) 0.0080(11) 0.0012(12)
C6 0.0249(15) 0.0327(17) 0.0334(16) 0.0049(14) 0.0025(12) -0.0005(12)
C7 0.0352(16) 0.0260(17) 0.0375(16) 0.0031(14) 0.0084(14) -0.0025(13)
C8 0.0219(13) 0.0253(15) 0.0247(13) -0.0015(12) 0.0019(11) -0.0030(11)
C9 0.0180(12) 0.0243(16) 0.0329(14) -0.0006(12) 0.0038(11) -0.0059(11)
C10 0.0126(12) 0.0245(16) 0.0310(14) 0.0022(11) 0.0036(11) -0.0035(12)
C11 0.0159(12) 0.0303(17) 0.0279(14) 0.0000(12) 0.0005(11) -0.0016(12)
C12 0.0323(16) 0.0319(18) 0.0319(16) -0.0016(13) 0.0042(12) -0.0074(13)
C13 0.054(2) 0.057(3) 0.0313(17) 0.0063(18) 0.0011(16) -0.0120(16)
C14 0.0392(18) 0.042(2) 0.0434(19) 0.0141(16) 0.0068(15) -0.0046(15)
C15 0.0272(14) 0.0316(17) 0.0330(15) 0.0023(13) -0.0008(12) 0.0076(12)
C16 0.0210(13) 0.0226(16) 0.0475(18) 0.0017(11) 0.0010(12) 0.0028(13)
C17 0.0256(14) 0.041(2) 0.0417(17) -0.0039(14) 0.0063(13) -0.0178(14)

loop_
_atom_type_symbol
_atom_type_description
_atom_type_scat_dispersion_real
_atom_type_scat_dispersion_imag
_atom_type_scat_source
C C 0.0033 0.0016 'International Tables Vol C Tables 4.2.6.8 and 6.1.1.4'
H H 0.0000 0.0000 'International Tables Vol C Tables 4.2.6.8 and 6.1.1.4'
N N 0.0061 0.0033 'International Tables Vol C Tables 4.2.6.8 and 6.1.1.4'
O O 0.0106 0.0060 'International Tables Vol C Tables 4.2.6.8 and 6.1.1.4'
S S 0.1246 0.1234 'International Tables Vol C Tables 4.2.6.8 and 6.1.1.4'

loop_
_geom_angle_atom_site_label_1
_geom_angle_atom_site_label_2
_geom_angle_atom_site_label_3
_geom_angle
O2 S O1 120.65(14)
O2 S N1 107.67(13)
O1 S N1 103.26(12)
O2 S C5 108.25(14)
O1 S C5 109.04(13)
N1 S C5 107.17(12)
N2 N1 S 113.73(18)
N2 N1 H1N 116(2)
S N1 H1N 111(2)
C8 N2 N1 114.7(2)
C2 C1 H1A 109.5
C2 C1 H1B 109.5
H1A C1 H1B 109.5
C2 C1 H1C 109.5
H1A C1 H1C 109.5
H1B C1 H1C 109.5
C7 C2 C3 118.4(3)
C7 C2 C1 121.2(3)
C3 C2 C1 120.5(3)
C4 C3 C2 121.5(3)
C4 C3 H3 119.3
C2 C3 H3 119.3
C3 C4 C5 119.2(3)
C3 C4 H4 120.4
C5 C4 H4 120.4
C6 C5 C4 120.6(3)
C6 C5 S 120.0(2)
C4 C5 S 119.4(2)
C5 C6 C7 119.5(3)
C5 C6 H6 120.3
C7 C6 H6 120.3
C6 C7 C2 120.8(3)
C6 C7 H7 119.6
C2 C7 H7 119.6
N2 C8 C9 122.0(3)
N2 C8 H8 119.0
C9 C8 H8 119.0
C8 C9 C16 112.9(2)
C8 C9 C17 108.9(2)
C16 C9 C17 116.1(2)
C8 C9 C10 103.6(2)
C16 C9 C10 102.6(2)
C17 C9 C10 111.9(2)
O3 C10 C11 126.2(3)
O3 C10 C9 123.7(2)
C11 C10 C9 110.1(2)
C10 C11 C12 114.4(2)
C10 C11 C15 104.3(2)
C12 C11 C15 118.2(2)
C10 C11 H11 106.4
C12 C11 H11 106.4
C15 C11 H11 106.4
C13 C12 C14 111.3(3)
C13 C12 C11 110.8(3)
C14 C12 C11 112.6(3)
C13 C12 H12 107.3
C14 C12 H12 107.3
C11 C12 H12 107.3
C12 C13 H13A 109.5
C12 C13 H13B 109.5
H13A C13 H13B 109.5
C12 C13 H13C 109.5
H13A C13 H13C 109.5
H13B C13 H13C 109.5
C12 C14 H14A 109.5
C12 C14 H14B 109.5
H14A C14 H14B 109.5
C12 C14 H14C 109.5
H14A C14 H14C 109.5
H14B C14 H14C 109.5
C16 C15 C11 104.3(2)
C16 C15 H15A 110.9
C11 C15 H15A 110.9
C16 C15 H15B 110.9
C11 C15 H15B 110.9
H15A C15 H15B 108.9
C9 C16 C15 105.1(2)
C9 C16 H16A 110.7
C15 C16 H16A 110.7
C9 C16 H16B 110.7
C15 C16 H16B 110.7
H16A C16 H16B 108.8
C9 C17 H17A 109.5
C9 C17 H17B 109.5
H17A C17 H17B 109.5
C9 C17 H17C 109.5
H17A C17 H17C 109.5
H17B C17 H17C 109.5

loop_
_geom_bond_atom_site_label_1
_geom_bond_atom_site_label_2
_geom_bond_distance
S O2 1.426(2)
S O1 1.433(2)
S N1 1.648(2)
S C5 1.761(3)
O3 C10 1.216(3)
N1 N2 1.405(3)
N1 H1N 0.86(3)
N2 C8 1.272(3)
C1 C2 1.511(4)
C1 H1A 0.9800
C1 H1B 0.9800
C1 H1C 0.9800
C2 C7 1.393(4)
C2 C3 1.399(5)
C3 C4 1.372(4)
C3 H3 0.9500
C4 C5 1.392(4)
C4 H4 0.9500
C5 C6 1.387(4)
C6 C7 1.387(4)
C6 H6 0.9500
C7 H7 0.9500
C8 C9 1.514(3)
C8 H8 0.9500
C9 C16 1.531(4)
C9 C17 1.534(4)
C9 C10 1.538(4)
C10 C11 1.516(4)
C11 C12 1.537(4)
C11 C15 1.539(4)
C11 H11 1.0000
C12 C13 1.528(4)
C12 C14 1.533(4)
C12 H12 1.0000
C13 H13A 0.9800
C13 H13B 0.9800
C13 H13C 0.9800
C14 H14A 0.9800
C14 H14B 0.9800
C14 H14C 0.9800
C15 C16 1.533(4)
C15 H15A 0.9900
C15 H15B 0.9900
C16 H16A 0.9900
C16 H16B 0.9900
C17 H17A 0.9800
C17 H17B 0.9800
C17 H17C 0.9800

loop_
_geom_hbond_atom_site_label_D
_geom_hbond_atom_site_label_H
_geom_hbond_atom_site_label_A
_geom_hbond_site_symmetry_A
_geom_hbond_distance_DH
_geom_hbond_distance_HA
_geom_hbond_distance_DA
_geom_hbond_angle_DHA
N1 H1N O3 4_465 0.86(3) 2.00(4) 2.836(3) 164(3)

loop_
_geom_torsion_atom_site_label_1
_geom_torsion_atom_site_label_2
_geom_torsion_atom_site_label_3
_geom_torsion_atom_site_label_4
_geom_torsion
O2 S N1 N2 -55.9(2)
O1 S N1 N2 175.41(19)
C5 S N1 N2 60.3(2)
S N1 N2 C8 -167.6(2)
C7 C2 C3 C4 -1.5(4)
C1 C2 C3 C4 178.1(3)
C2 C3 C4 C5 1.1(4)
C3 C4 C5 C6 0.7(4)
C3 C4 C5 S 179.2(2)
O2 S C5 C6 -155.0(2)
O1 S C5 C6 -22.0(3)
N1 S C5 C6 89.2(2)
O2 S C5 C4 26.5(2)
O1 S C5 C4 159.5(2)
N1 S C5 C4 -89.3(2)
C4 C5 C6 C7 -2.1(4)
S C5 C6 C7 179.4(2)
C5 C6 C7 C2 1.7(4)
C3 C2 C7 C6 0.0(4)
C1 C2 C7 C6 -179.6(3)
N1 N2 C8 C9 -179.0(2)
N2 C8 C9 C16 -6.2(4)
N2 C8 C9 C17 124.3(3)
N2 C8 C9 C10 -116.4(3)
C8 C9 C10 O3 -76.0(3)
C16 C9 C10 O3 166.3(2)
C17 C9 C10 O3 41.2(4)
C8 C9 C10 C11 102.3(2)
C16 C9 C10 C11 -15.4(3)
C17 C9 C10 C11 -140.5(2)
O3 C10 C11 C12 40.3(4)
C9 C10 C11 C12 -137.9(2)
O3 C10 C11 C15 171.0(3)
C9 C10 C11 C15 -7.3(3)
C10 C11 C12 C13 -176.4(2)
C15 C11 C12 C13 60.2(3)
C10 C11 C12 C14 58.2(3)
C15 C11 C12 C14 -65.2(3)
C10 C11 C15 C16 27.2(3)
C12 C11 C15 C16 155.5(2)
C8 C9 C16 C15 -78.7(3)
C17 C9 C16 C15 154.5(2)
C10 C9 C16 C15 32.2(2)
C11 C15 C16 C9 -37.7(3)

_cod_database_fobs_code 2241279
